data_4306981
loop_
_publ_author_name
'Rolf W. Saalfrank'
'Andreas Scheurer'
'Raju Prakash'
'Frank W. Heinemann'
'Takayuki Nakajima'
'Frank Hampel'
'Roland Leppin'
'Bernd Pilawa'
'Holger Rupp'
'Paul M\"uller'

_publ_contact_author
;                                                                               
        Prof. Dr. R. W. SAALFRANK       
        Institut f\"ur Organische Chemie
        Universit\"at Erlangen-N\"urnberg                   
        Henkestr. 42                                     
        D-91054 Erlangen                               
        Bundesrepublik Deutschland                             
;
_publ_contact_author_email SAALFRANK@CHEMIE.UNI-ERLANGEN.DE
_publ_contact_author_fax '049 9131 852-1165'
_publ_contact_author_phone '049 9131 852-2554'
_publ_section_title
;
Synthesis, Redox, and Magnetic Properties of a Neutral, Mixed-Valent
Heptanuclear Manganese Wheel with S= 27/2 High-Spin Ground State,
;
_journal_name_full 'Inorganic Chemistry'
_journal_page_first 1586
_journal_page_last 1592
_journal_paper_doi 10.1021/ic0614059
_journal_volume 46
_journal_year 2007
_chemical_formula_sum 'C50 H104 Cl12 Mn7 N6 O12'
_chemical_formula_weight 1791.37
_chemical_name_systematic
; 
 ? 
;
_space_group_IT_number 2
_symmetry_cell_setting triclinic
_symmetry_space_group_name_Hall '-P 1'
_symmetry_space_group_name_H-M 'P -1'
_atom_sites_solution_hydrogens geom
_atom_sites_solution_primary direct
_atom_sites_solution_secondary difmap
_audit_creation_method SHELXL-97
_cell_angle_alpha 70.2460(10)
_cell_angle_beta 67.2800(10)
_cell_angle_gamma 71.3640(10)
_cell_formula_units_Z 1
_cell_length_a 11.8080(2)
_cell_length_b 13.3640(3)
_cell_length_c 13.7280(3)
_cell_measurement_reflns_used 8099
_cell_measurement_temperature 173(2)
_cell_volume 1835.50(7)
_computing_cell_refinement DENZO-SMN
_computing_data_collection 'Nonius Collect'
_computing_data_reduction DENZO-SMN
_computing_molecular_graphics 'SHELXTL NT'
_computing_publication_material 'SHELXTL NT'
_computing_structure_refinement 'SHELXL-97 (Sheldrick, 1997)'
_computing_structure_solution 'SHELXS-97 (Sheldrick, 1990)'
_diffrn_ambient_temperature 173(2)
_diffrn_detector_area_resol_mean 9
_diffrn_measured_fraction_theta_full 0.998
_diffrn_measured_fraction_theta_max 0.998
_diffrn_measurement_device_type 'Nonius KappaCCD'
_diffrn_radiation_monochromator graphite
_diffrn_radiation_source 'fine-focus rotating anode'
_diffrn_radiation_type MoK\a
_diffrn_radiation_wavelength 0.71073
_diffrn_reflns_av_R_equivalents 0.0164
_diffrn_reflns_av_sigmaI/netI 0.0274
_diffrn_reflns_limit_h_max 15
_diffrn_reflns_limit_h_min -15
_diffrn_reflns_limit_k_max 17
_diffrn_reflns_limit_k_min -17
_diffrn_reflns_limit_l_max 17
_diffrn_reflns_limit_l_min -17
_diffrn_reflns_number 16000
_diffrn_reflns_theta_full 27.52
_diffrn_reflns_theta_max 27.52
_diffrn_reflns_theta_min 2.24
_exptl_absorpt_coefficient_mu 1.658
_exptl_absorpt_correction_T_max 0.7328
_exptl_absorpt_correction_T_min 0.6362
_exptl_absorpt_correction_type empirical
_exptl_absorpt_process_details Scalepack
_exptl_crystal_colour brown
_exptl_crystal_density_diffrn 1.621
_exptl_crystal_density_method 'not measured'
_exptl_crystal_description plate
_exptl_crystal_F_000 921
_exptl_crystal_size_max 0.30
_exptl_crystal_size_mid 0.30
_exptl_crystal_size_min 0.20
_refine_diff_density_max 0.862
_refine_diff_density_min -0.821
_refine_diff_density_rms 0.079
_refine_ls_extinction_method none
_refine_ls_goodness_of_fit_ref 1.010
_refine_ls_hydrogen_treatment mixed
_refine_ls_matrix_type full
_refine_ls_number_parameters 426
_refine_ls_number_reflns 8428
_refine_ls_number_restraints 16
_refine_ls_restrained_S_all 1.030
_refine_ls_R_factor_all 0.0467
_refine_ls_R_factor_gt 0.0367
_refine_ls_shift/su_max 0.098
_refine_ls_shift/su_mean 0.005
_refine_ls_structure_factor_coef Fsqd
_refine_ls_weighting_details 'calc w=1/[\s^2^(Fo^2^)+(0.0554P)^2^+1.7319P] where P=(Fo^2^+2Fc^2^)/3'
_refine_ls_weighting_scheme calc
_refine_ls_wR_factor_gt 0.0965
_refine_ls_wR_factor_ref 0.1033
_reflns_number_gt 6997
_reflns_number_total 8428
_reflns_threshold_expression >2sigma(I)
_cod_data_source_file ic0614059si20060727_103356.cif
_cod_data_source_block ans42
_cod_depositor_comments
;
The following automatic conversions were performed:
'_symmetry_cell_setting' value 'Triclinic' changed to 'triclinic'
according to '/home/saulius/struct/CIF-dictionaries/cif_core.dic'
dictionary named 'cif_core.dic' version 2.4.1 from 2010-06-29.

Automatic conversion script
Id: cif_fix_enum 1527 2010-12-29 10:47:43Z saulius 
;
_cod_database_code 4306981

loop_
_symmetry_equiv_pos_as_xyz
'x, y, z'
'-x, -y, -z'

loop_
_atom_site_label
_atom_site_type_symbol
_atom_site_fract_x
_atom_site_fract_y
_atom_site_fract_z
_atom_site_U_iso_or_equiv
_atom_site_adp_type
_atom_site_occupancy
_atom_site_symmetry_multiplicity
_atom_site_calc_flag
_atom_site_refinement_flags
_atom_site_disorder_assembly
_atom_site_disorder_group
Mn1 Mn 0.68191(3) 0.26011(3) 0.01367(3) 0.02003(9) Uani 1 1 d . . .
Mn2 Mn 0.49157(3) 0.33815(3) -0.13154(3) 0.01962(9) Uani 1 1 d . . .
Mn3 Mn 0.30704(3) 0.58665(3) -0.15284(3) 0.02011(9) Uani 1 1 d . . .
Mn4 Mn 0.5000 0.5000 0.0000 0.01761(11) Uani 1 2 d S . .
Cl1 Cl 0.73001(6) 0.08234(5) 0.13354(6) 0.03451(15) Uani 1 1 d . . .
Cl2 Cl 0.59444(6) 0.23803(5) -0.25936(5) 0.03194(14) Uani 1 1 d . . .
Cl3 Cl 0.11600(6) 0.58585(5) -0.17717(5) 0.03249(14) Uani 1 1 d . . .
N10 N 0.84077(18) 0.22162(16) -0.12131(18) 0.0266(4) Uani 1 1 d . . .
C11 C 0.9480(2) 0.2120(2) -0.0842(2) 0.0310(5) Uani 1 1 d . . .
H11A H 1.0263 0.2127 -0.1468 0.037 Uiso 1 1 calc R . .
H11B H 0.9598 0.1422 -0.0293 0.037 Uiso 1 1 calc R . .
O12 O 0.79159(14) 0.32541(13) 0.02883(14) 0.0251(3) Uani 1 1 d . . .
C12 C 0.9213(2) 0.3060(2) -0.0351(2) 0.0289(5) Uani 1 1 d . . .
H12A H 0.9752 0.2882 0.0112 0.035 Uiso 1 1 calc R . .
H12B H 0.9398 0.3720 -0.0936 0.035 Uiso 1 1 calc R . .
C13 C 0.8317(2) 0.3135(2) -0.2193(2) 0.0294(5) Uani 1 1 d . . .
H13A H 0.8003 0.2915 -0.2645 0.035 Uiso 1 1 calc R . .
H13B H 0.9172 0.3261 -0.2631 0.035 Uiso 1 1 calc R . .
O14 O 0.62773(14) 0.40387(13) -0.11434(13) 0.0212(3) Uani 1 1 d . . .
C14 C 0.7461(2) 0.4207(2) -0.1936(2) 0.0264(5) Uani 1 1 d . . .
H14A H 0.7879 0.4535 -0.1656 0.032 Uiso 1 1 calc R . .
H14B H 0.7317 0.4723 -0.2612 0.032 Uiso 1 1 calc R . .
C15 C 0.8516(2) 0.1161(2) -0.1442(2) 0.0332(6) Uani 1 1 d . . .
H15A H 0.7764 0.1216 -0.1629 0.040 Uiso 1 1 calc R . .
H15B H 0.8516 0.0572 -0.0770 0.040 Uiso 1 1 calc R . .
C16 C 0.9694(3) 0.0842(3) -0.2366(3) 0.0563(10) Uani 1 1 d . . .
H16A H 0.9770 0.1467 -0.3013 0.068 Uiso 1 1 d R . .
H16B H 1.0449 0.0663 -0.2137 0.068 Uiso 1 1 d R . .
C17 C 0.9640(4) -0.0148(5) -0.2645(6) 0.104(2) Uani 1 1 d D . .
H17A H 1.0273 -0.0204 -0.3332 0.124 Uiso 1 1 d R . .
C18 C 0.9792(5) -0.1067(5) -0.1978(5) 0.0545(14) Uani 0.669(10) 1 d PD . .
H18A H 0.9729 -0.1621 -0.2241 0.082 Uiso 0.669(10) 1 d PR . .
H18B H 1.0611 -0.1233 -0.1900 0.082 Uiso 0.669(10) 1 d PR . .
H18C H 0.9161 -0.1038 -0.1285 0.082 Uiso 0.669(10) 1 d PR . .
C18' C 0.8881(10) -0.0317(9) -0.2979(9) 0.0545(14) Uani 0.33 1 d PD . .
H18D H 0.9110 -0.1049 -0.3056 0.082 Uiso 0.331(10) 1 d PR . .
H18E H 0.8043 -0.0185 -0.2485 0.082 Uiso 0.331(10) 1 d PR . .
H18F H 0.8914 0.0185 -0.3676 0.082 Uiso 0.331(10) 1 d PR . .
N20 N 0.32807(18) 0.24497(15) -0.04090(17) 0.0234(4) Uani 1 1 d . . .
C21 C 0.2193(2) 0.32853(18) 0.0020(2) 0.0239(5) Uani 1 1 d . . .
H21A H 0.1530 0.2926 0.0603 0.029 Uiso 1 1 calc R . .
H21B H 0.1839 0.3764 -0.0570 0.029 Uiso 1 1 calc R . .
O22 O 0.36797(14) 0.43643(12) -0.02980(13) 0.0192(3) Uani 1 1 d . . .
C22 C 0.2587(2) 0.39666(19) 0.04720(19) 0.0231(5) Uani 1 1 d . . .
H22A H 0.1886 0.4591 0.0647 0.028 Uiso 1 1 calc R . .
H22B H 0.2775 0.3519 0.1154 0.028 Uiso 1 1 calc R . .
C23 C 0.3680(2) 0.15850(18) 0.0489(2) 0.0272(5) Uani 1 1 d . . .
H23A H 0.3336 0.0941 0.0649 0.033 Uiso 1 1 calc R . .
H23B H 0.3346 0.1856 0.1156 0.033 Uiso 1 1 calc R . .
O24 O 0.55588(15) 0.22408(12) -0.02012(14) 0.0238(3) Uani 1 1 d . . .
C24 C 0.5103(2) 0.12637(18) 0.0162(2) 0.0272(5) Uani 1 1 d . . .
H24A H 0.5376 0.0769 0.0791 0.033 Uiso 1 1 calc R . .
H24B H 0.5436 0.0882 -0.0431 0.033 Uiso 1 1 calc R . .
C25 C 0.3014(2) 0.19364(19) -0.1084(2) 0.0275(5) Uani 1 1 d . . .
H25A H 0.2302 0.1576 -0.0622 0.033 Uiso 1 1 calc R . .
H25B H 0.3758 0.1363 -0.1317 0.033 Uiso 1 1 calc R . .
C26 C 0.2696(2) 0.2712(2) -0.2088(2) 0.0293(5) Uani 1 1 d . . .
H26A H 0.3268 0.3226 -0.2450 0.035 Uiso 1 1 calc R . .
H26B H 0.1823 0.3141 -0.1871 0.035 Uiso 1 1 calc R . .
C27 C 0.2829(3) 0.2080(2) -0.2883(2) 0.0374(6) Uani 1 1 d . . .
H27A H 0.3724 0.1722 -0.3160 0.045 Uiso 1 1 calc R . .
H27B H 0.2344 0.1501 -0.2487 0.045 Uiso 1 1 calc R . .
C28 C 0.2372(3) 0.2794(3) -0.3842(3) 0.0544(9) Uani 1 1 d . . .
H28A H 0.2476 0.2347 -0.4320 0.082 Uiso 1 1 calc R . .
H28B H 0.2865 0.3357 -0.4250 0.082 Uiso 1 1 calc R . .
H28C H 0.1482 0.3141 -0.3575 0.082 Uiso 1 1 calc R . .
N30 N 0.41117(19) 0.67576(16) -0.32170(16) 0.0253(4) Uani 1 1 d . . .
C31 C 0.5339(2) 0.6734(2) -0.3143(2) 0.0287(5) Uani 1 1 d . . .
H31A H 0.5792 0.7203 -0.3820 0.034 Uiso 1 1 calc R . .
H31B H 0.5852 0.5981 -0.3085 0.034 Uiso 1 1 calc R . .
O32 O 0.44283(14) 0.65438(12) -0.11933(13) 0.0207(3) Uani 1 1 d . . .
C32 C 0.5203(2) 0.7118(2) -0.21782(19) 0.0267(5) Uani 1 1 d . . .
H32A H 0.6044 0.7000 -0.2112 0.032 Uiso 1 1 calc R . .
H32B H 0.4824 0.7908 -0.2296 0.032 Uiso 1 1 calc R . .
C33 C 0.4268(3) 0.6050(2) -0.3914(2) 0.0321(5) Uani 1 1 d . . .
H33A H 0.4813 0.6320 -0.4658 0.039 Uiso 1 1 calc R . .
H33B H 0.3436 0.6097 -0.3962 0.039 Uiso 1 1 calc R . .
O34 O 0.43296(15) 0.45887(13) -0.23208(13) 0.0253(3) Uani 1 1 d . . .
C34 C 0.4846(3) 0.4861(2) -0.3473(2) 0.0320(5) Uani 1 1 d . . .
H34A H 0.4660 0.4383 -0.3782 0.038 Uiso 1 1 calc R . .
H34B H 0.5770 0.4754 -0.3685 0.038 Uiso 1 1 calc R . .
C35 C 0.3390(2) 0.7872(2) -0.3587(2) 0.0306(5) Uani 1 1 d . . .
H35A H 0.3266 0.8306 -0.3081 0.037 Uiso 1 1 calc R . .
H35B H 0.2548 0.7814 -0.3523 0.037 Uiso 1 1 calc R . .
C36 C 0.3973(3) 0.8498(2) -0.4746(2) 0.0383(6) Uani 1 1 d . . .
H36A H 0.4830 0.8539 -0.4830 0.046 Uiso 1 1 calc R . .
H36B H 0.4051 0.8096 -0.5264 0.046 Uiso 1 1 calc R . .
C37 C 0.3208(3) 0.9636(3) -0.5026(3) 0.0536(8) Uani 1 1 d . . .
H37A H 0.3130 1.0039 -0.4509 0.064 Uiso 1 1 calc R . .
H37B H 0.2352 0.9597 -0.4945 0.064 Uiso 1 1 calc R . .
C38 C 0.3805(4) 1.0255(3) -0.6189(3) 0.0696(11) Uani 1 1 d . . .
H38A H 0.3280 1.0988 -0.6340 0.104 Uiso 1 1 calc R . .
H38B H 0.3870 0.9865 -0.6705 0.104 Uiso 1 1 calc R . .
H38C H 0.4646 1.0308 -0.6269 0.104 Uiso 1 1 calc R . .
C100 C -0.0334(3) 0.3326(3) -0.5935(3) 0.0607(10) Uani 1 1 d D . .
H10A H -0.0521 0.3515 -0.6605 0.073 Uiso 1 1 d R . .
Cl11 Cl -0.1383(4) 0.4221(4) -0.5168(3) 0.143(2) Uani 0.495(5) 1 d PD . .
Cl12 Cl -0.0723(8) 0.2071(4) -0.5165(4) 0.162(3) Uani 0.495(5) 1 d PD . .
Cl13 Cl 0.1139(3) 0.3343(5) -0.6244(3) 0.120(2) Uani 0.495(5) 1 d PD . .
Cl14 Cl -0.1496(3) 0.2898(4) -0.4920(2) 0.1037(18) Uani 0.505(5) 1 d PD . .
Cl15 Cl 0.0029(6) 0.4389(3) -0.5658(5) 0.173(3) Uani 0.505(5) 1 d PD . .
Cl16 Cl 0.1045(5) 0.2329(7) -0.6091(5) 0.202(4) Uani 0.505(5) 1 d PD . .

loop_
_atom_site_aniso_label
_atom_site_aniso_U_11
_atom_site_aniso_U_22
_atom_site_aniso_U_33
_atom_site_aniso_U_23
_atom_site_aniso_U_13
_atom_site_aniso_U_12
Mn1 0.01817(16) 0.01909(16) 0.02625(19) -0.00898(13) -0.00860(14) -0.00278(12)
Mn2 0.01930(17) 0.01938(17) 0.02338(18) -0.00872(13) -0.00726(13) -0.00390(13)
Mn3 0.02102(17) 0.02064(17) 0.02084(18) -0.00609(13) -0.00806(14) -0.00439(13)
Mn4 0.0182(2) 0.0167(2) 0.0202(2) -0.00623(17) -0.00689(18) -0.00371(17)
Cl1 0.0382(3) 0.0236(3) 0.0441(4) -0.0048(2) -0.0219(3) -0.0023(2)
Cl2 0.0267(3) 0.0366(3) 0.0381(3) -0.0211(3) -0.0080(3) -0.0039(2)
Cl3 0.0277(3) 0.0406(3) 0.0358(3) -0.0107(3) -0.0162(3) -0.0068(2)
N10 0.0198(9) 0.0280(10) 0.0380(12) -0.0180(9) -0.0089(8) -0.0026(8)
C11 0.0180(11) 0.0365(13) 0.0458(16) -0.0226(12) -0.0108(11) -0.0011(9)
O12 0.0177(7) 0.0281(8) 0.0344(9) -0.0157(7) -0.0081(7) -0.0030(6)
C12 0.0170(10) 0.0364(13) 0.0382(14) -0.0188(11) -0.0064(10) -0.0045(9)
C13 0.0220(11) 0.0378(13) 0.0307(13) -0.0166(11) -0.0026(10) -0.0079(10)
O14 0.0175(7) 0.0242(8) 0.0229(8) -0.0102(6) -0.0029(6) -0.0054(6)
C14 0.0211(11) 0.0321(12) 0.0255(12) -0.0092(10) -0.0013(9) -0.0102(9)
C15 0.0251(12) 0.0329(13) 0.0504(17) -0.0267(12) -0.0110(11) -0.0008(10)
C16 0.0301(14) 0.066(2) 0.088(3) -0.062(2) -0.0032(16) -0.0044(14)
C17 0.049(2) 0.112(4) 0.183(6) -0.126(5) 0.005(3) -0.015(2)
C18 0.055(3) 0.052(3) 0.063(3) -0.027(2) -0.014(2) -0.012(2)
C18' 0.055(3) 0.052(3) 0.063(3) -0.027(2) -0.014(2) -0.012(2)
N20 0.0218(9) 0.0217(9) 0.0302(11) -0.0088(8) -0.0093(8) -0.0051(7)
C21 0.0190(10) 0.0235(11) 0.0317(13) -0.0091(9) -0.0072(9) -0.0062(8)
O22 0.0177(7) 0.0188(7) 0.0224(8) -0.0062(6) -0.0054(6) -0.0055(6)
C22 0.0225(11) 0.0238(11) 0.0233(11) -0.0067(9) -0.0042(9) -0.0082(9)
C23 0.0278(12) 0.0209(11) 0.0346(14) -0.0044(10) -0.0115(10) -0.0082(9)
O24 0.0234(8) 0.0188(7) 0.0339(9) -0.0057(7) -0.0139(7) -0.0055(6)
C24 0.0273(12) 0.0171(10) 0.0422(14) -0.0059(9) -0.0164(11) -0.0060(9)
C25 0.0256(11) 0.0260(11) 0.0385(14) -0.0131(10) -0.0114(10) -0.0080(9)
C26 0.0259(12) 0.0307(12) 0.0356(14) -0.0110(10) -0.0078(10) -0.0109(10)
C27 0.0317(13) 0.0515(17) 0.0347(15) -0.0196(13) -0.0069(11) -0.0109(12)
C28 0.0484(18) 0.086(3) 0.0342(17) -0.0168(16) -0.0120(14) -0.0202(18)
N30 0.0277(10) 0.0282(10) 0.0219(10) -0.0051(8) -0.0091(8) -0.0078(8)
C31 0.0270(12) 0.0353(13) 0.0228(12) -0.0053(10) -0.0062(10) -0.0093(10)
O32 0.0212(7) 0.0204(7) 0.0194(8) -0.0021(6) -0.0062(6) -0.0064(6)
C32 0.0265(11) 0.0315(12) 0.0233(12) -0.0012(9) -0.0064(9) -0.0153(10)
C33 0.0416(14) 0.0352(13) 0.0222(12) -0.0079(10) -0.0110(11) -0.0094(11)
O34 0.0279(8) 0.0271(8) 0.0210(8) -0.0097(7) -0.0067(7) -0.0035(7)
C34 0.0408(14) 0.0345(13) 0.0200(12) -0.0098(10) -0.0045(11) -0.0101(11)
C35 0.0321(13) 0.0302(12) 0.0281(13) -0.0027(10) -0.0105(10) -0.0081(10)
C36 0.0442(16) 0.0328(14) 0.0323(14) 0.0008(11) -0.0112(12) -0.0116(12)
C37 0.057(2) 0.0378(16) 0.051(2) 0.0064(14) -0.0160(16) -0.0102(15)
C38 0.073(3) 0.049(2) 0.064(2) 0.0196(18) -0.022(2) -0.0182(19)
C100 0.058(2) 0.086(3) 0.0383(18) -0.0043(17) -0.0231(16) -0.0175(19)
Cl11 0.116(3) 0.186(5) 0.115(3) -0.089(3) -0.040(2) 0.042(3)
Cl12 0.303(8) 0.128(3) 0.112(3) 0.046(3) -0.113(4) -0.139(5)
Cl13 0.0507(15) 0.225(6) 0.091(2) -0.038(3) -0.0116(14) -0.052(2)
Cl14 0.0802(17) 0.191(5) 0.0470(12) 0.0160(18) -0.0299(11) -0.075(2)
Cl15 0.259(8) 0.107(3) 0.212(5) 0.042(3) -0.161(6) -0.092(4)
Cl16 0.112(3) 0.311(9) 0.161(4) -0.129(6) -0.076(3) 0.099(5)

loop_
_atom_type_symbol
_atom_type_description
_atom_type_scat_dispersion_real
_atom_type_scat_dispersion_imag
_atom_type_scat_source
C C 0.0033 0.0016 'International Tables Vol C Tables 4.2.6.8 and 6.1.1.4'
H H 0.0000 0.0000 'International Tables Vol C Tables 4.2.6.8 and 6.1.1.4'
N N 0.0061 0.0033 'International Tables Vol C Tables 4.2.6.8 and 6.1.1.4'
O O 0.0106 0.0060 'International Tables Vol C Tables 4.2.6.8 and 6.1.1.4'
Cl Cl 0.1484 0.1585 'International Tables Vol C Tables 4.2.6.8 and 6.1.1.4'
Mn Mn 0.3368 0.7283 'International Tables Vol C Tables 4.2.6.8 and 6.1.1.4'

loop_
_geom_angle_atom_site_label_1
_geom_angle_atom_site_label_2
_geom_angle_atom_site_label_3
_geom_angle
_geom_angle_site_symmetry_1
_geom_angle_site_symmetry_3
_geom_angle_publ_flag
O12 Mn1 O24 167.53(7) . . ?
O12 Mn1 O32 81.26(7) . 2_665 ?
O24 Mn1 O32 94.91(7) . 2_665 ?
O12 Mn1 N10 82.18(7) . . ?
O24 Mn1 N10 98.53(7) . . ?
O32 Mn1 N10 159.01(7) 2_665 . ?
O12 Mn1 O14 92.93(7) . . ?
O24 Mn1 O14 74.88(6) . . ?
O32 Mn1 O14 85.42(6) 2_665 . ?
N10 Mn1 O14 82.63(7) . . ?
O12 Mn1 Cl1 97.97(6) . . ?
O24 Mn1 Cl1 94.42(5) . . ?
O32 Mn1 Cl1 101.76(5) 2_665 . ?
N10 Mn1 Cl1 93.23(6) . . ?
O14 Mn1 Cl1 167.72(4) . . ?
O12 Mn1 Mn4 84.25(5) . . ?
O24 Mn1 Mn4 84.84(5) . . ?
O32 Mn1 Mn4 43.57(4) 2_665 . ?
N10 Mn1 Mn4 121.76(6) . . ?
O14 Mn1 Mn4 41.92(4) . . ?
Cl1 Mn1 Mn4 144.79(2) . . ?
O34 Mn2 O24 173.40(7) . . ?
O34 Mn2 O22 79.37(7) . . ?
O24 Mn2 O22 96.24(7) . . ?
O34 Mn2 O14 98.29(7) . . ?
O24 Mn2 O14 76.08(6) . . ?
O22 Mn2 O14 81.60(6) . . ?
O34 Mn2 Cl2 92.23(5) . . ?
O24 Mn2 Cl2 92.85(5) . . ?
O22 Mn2 Cl2 167.80(5) . . ?
O14 Mn2 Cl2 108.57(4) . . ?
O34 Mn2 N20 105.30(7) . . ?
O24 Mn2 N20 78.46(7) . . ?
O22 Mn2 N20 79.08(6) . . ?
O14 Mn2 N20 145.96(7) . . ?
Cl2 Mn2 N20 94.85(5) . . ?
O12 Mn3 O34 159.52(7) 2_665 . ?
O12 Mn3 O22 90.89(6) 2_665 . ?
O34 Mn3 O22 69.16(6) . . ?
O12 Mn3 N30 118.79(7) 2_665 . ?
O34 Mn3 N30 75.14(7) . . ?
O22 Mn3 N30 133.23(6) . . ?
O12 Mn3 O32 68.80(6) 2_665 . ?
O34 Mn3 O32 102.81(6) . . ?
O22 Mn3 O32 82.65(5) . . ?
N30 Mn3 O32 76.76(6) . . ?
O12 Mn3 Cl3 92.99(4) 2_665 . ?
O34 Mn3 Cl3 98.75(5) . . ?
O22 Mn3 Cl3 112.26(4) . . ?
N30 Mn3 Cl3 102.01(5) . . ?
O32 Mn3 Cl3 157.19(4) . . ?
O14 Mn4 O14 180.00(8) 2_665 . ?
O14 Mn4 O22 78.58(6) 2_665 2_665 ?
O14 Mn4 O22 101.42(6) . 2_665 ?
O14 Mn4 O22 101.42(6) 2_665 . ?
O14 Mn4 O22 78.58(6) . . ?
O22 Mn4 O22 180.00(7) 2_665 . ?
O14 Mn4 O32 98.90(6) 2_665 2_665 ?
O14 Mn4 O32 81.10(6) . 2_665 ?
O22 Mn4 O32 85.36(5) 2_665 2_665 ?
O22 Mn4 O32 94.64(5) . 2_665 ?
O14 Mn4 O32 81.10(6) 2_665 . ?
O14 Mn4 O32 98.90(6) . . ?
O22 Mn4 O32 94.64(5) 2_665 . ?
O22 Mn4 O32 85.36(5) . . ?
O32 Mn4 O32 180.00(11) 2_665 . ?
O14 Mn4 Mn1 43.59(4) 2_665 2_665 ?
O14 Mn4 Mn1 136.41(4) . 2_665 ?
O22 Mn4 Mn1 88.00(4) 2_665 2_665 ?
O22 Mn4 Mn1 92.00(4) . 2_665 ?
O32 Mn4 Mn1 142.42(4) 2_665 2_665 ?
O32 Mn4 Mn1 37.58(4) . 2_665 ?
O14 Mn4 Mn1 136.41(4) 2_665 . ?
O14 Mn4 Mn1 43.59(4) . . ?
O22 Mn4 Mn1 92.00(4) 2_665 . ?
O22 Mn4 Mn1 88.00(4) . . ?
O32 Mn4 Mn1 37.58(4) 2_665 . ?
O32 Mn4 Mn1 142.42(4) . . ?
Mn1 Mn4 Mn1 180.0 2_665 . ?
C11 N10 C13 113.4(2) . . ?
C11 N10 C15 109.55(18) . . ?
C13 N10 C15 110.0(2) . . ?
C11 N10 Mn1 102.08(15) . . ?
C13 N10 Mn1 107.86(14) . . ?
C15 N10 Mn1 113.90(15) . . ?
N10 C11 C12 109.62(19) . . ?
C12 O12 Mn1 118.93(14) . . ?
C12 O12 Mn3 130.99(13) . 2_665 ?
Mn1 O12 Mn3 109.99(7) . 2_665 ?
O12 C12 C11 108.50(19) . . ?
N10 C13 C14 114.6(2) . . ?
C14 O14 Mn4 128.60(13) . . ?
C14 O14 Mn2 126.22(14) . . ?
Mn4 O14 Mn2 98.74(6) . . ?
C14 O14 Mn1 103.43(13) . . ?
Mn4 O14 Mn1 94.49(6) . . ?
Mn2 O14 Mn1 95.50(6) . . ?
O14 C14 C13 111.20(19) . . ?
N10 C15 C16 114.4(2) . . ?
C17 C16 C15 110.8(3) . . ?
C18' C17 C18 97.0(7) . . ?
C18' C17 C16 132.5(7) . . ?
C18 C17 C16 118.2(6) . . ?
C17 C18 C18' 41.3(4) . . ?
C17 C18' C18 41.7(4) . . ?
C21 N20 C23 111.21(19) . . ?
C21 N20 C25 112.29(18) . . ?
C23 N20 C25 109.15(18) . . ?
C21 N20 Mn2 103.55(13) . . ?
C23 N20 Mn2 104.84(13) . . ?
C25 N20 Mn2 115.50(15) . . ?
N20 C21 C22 110.58(18) . . ?
C22 O22 Mn2 115.88(12) . . ?
C22 O22 Mn4 128.54(13) . . ?
Mn2 O22 Mn4 100.91(6) . . ?
C22 O22 Mn3 109.02(12) . . ?
Mn2 O22 Mn3 100.51(6) . . ?
Mn4 O22 Mn3 97.35(6) . . ?
O22 C22 C21 111.17(18) . . ?
N20 C23 C24 109.8(2) . . ?
C24 O24 Mn1 131.19(14) . . ?
C24 O24 Mn2 115.08(13) . . ?
Mn1 O24 Mn2 113.54(8) . . ?
O24 C24 C23 107.53(18) . . ?
N20 C25 C26 115.11(19) . . ?
C25 C26 C27 110.4(2) . . ?
C28 C27 C26 113.1(3) . . ?
C31 N30 C33 111.0(2) . . ?
C31 N30 C35 114.02(19) . . ?
C33 N30 C35 110.51(19) . . ?
C31 N30 Mn3 104.88(14) . . ?
C33 N30 Mn3 102.88(14) . . ?
C35 N30 Mn3 112.85(15) . . ?
N30 C31 C32 112.7(2) . . ?
C32 O32 Mn1 117.64(14) . 2_665 ?
C32 O32 Mn4 128.94(13) . . ?
Mn1 O32 Mn4 98.85(6) 2_665 . ?
C32 O32 Mn3 111.71(13) . . ?
Mn1 O32 Mn3 99.43(6) 2_665 . ?
Mn4 O32 Mn3 94.63(6) . . ?
O32 C32 C31 110.93(19) . . ?
N30 C33 C34 112.3(2) . . ?
C34 O34 Mn2 128.32(15) . . ?
C34 O34 Mn3 118.37(14) . . ?
Mn2 O34 Mn3 110.74(8) . . ?
O34 C34 C33 108.8(2) . . ?
N30 C35 C36 116.5(2) . . ?
C37 C36 C35 112.6(2) . . ?
C36 C37 C38 112.0(3) . . ?
Cl14 C100 Cl13 141.3(3) . . ?
Cl14 C100 Cl11 61.8(3) . . ?
Cl13 C100 Cl11 114.7(3) . . ?
Cl14 C100 Cl16 112.5(4) . . ?
Cl13 C100 Cl16 46.6(3) . . ?
Cl11 C100 Cl16 146.1(3) . . ?
Cl14 C100 Cl12 42.9(3) . . ?
Cl13 C100 Cl12 114.6(4) . . ?
Cl11 C100 Cl12 103.3(4) . . ?
Cl16 C100 Cl12 72.1(4) . . ?
Cl14 C100 Cl15 108.9(3) . . ?
Cl13 C100 Cl15 61.6(3) . . ?
Cl11 C100 Cl15 54.0(3) . . ?
Cl16 C100 Cl15 104.7(4) . . ?
Cl12 C100 Cl15 134.8(3) . . ?
Cl15 Cl11 Cl14 114.0(3) . . ?
Cl15 Cl11 C100 65.3(2) . . ?
Cl14 Cl11 C100 56.3(2) . . ?
Cl14 Cl12 C100 63.2(2) . . ?
Cl14 Cl12 Cl16 114.0(3) . . ?
C100 Cl12 Cl16 53.6(3) . . ?
Cl16 Cl13 C100 70.9(3) . . ?
Cl16 Cl13 Cl15 128.9(4) . . ?
C100 Cl13 Cl15 63.9(2) . . ?
Cl12 Cl14 C100 73.9(3) . . ?
Cl12 Cl14 Cl11 133.1(3) . . ?
C100 Cl14 Cl11 61.9(2) . . ?
Cl11 Cl15 Cl13 114.4(3) . . ?
Cl11 Cl15 C100 60.7(2) . . ?
Cl13 Cl15 C100 54.5(2) . . ?
Cl13 Cl16 C100 62.5(3) . . ?
Cl13 Cl16 Cl12 112.6(3) . . ?
C100 Cl16 Cl12 54.3(2) . . ?

loop_
_geom_bond_atom_site_label_1
_geom_bond_atom_site_label_2
_geom_bond_distance
_geom_bond_site_symmetry_2
_geom_bond_publ_flag
Mn1 O12 1.8803(16) . ?
Mn1 O24 1.9503(15) . ?
Mn1 O32 1.9935(16) 2_665 ?
Mn1 N10 2.135(2) . ?
Mn1 O14 2.2336(16) . ?
Mn1 Cl1 2.4273(7) . ?
Mn1 Mn4 3.2296(3) . ?
Mn2 O34 1.8723(17) . ?
Mn2 O24 1.9550(16) . ?
Mn2 O22 2.0606(15) . ?
Mn2 O14 2.1790(15) . ?
Mn2 Cl2 2.2905(7) . ?
Mn2 N20 2.3366(19) . ?
Mn3 O12 2.1405(16) 2_665 ?
Mn3 O34 2.1665(16) . ?
Mn3 O22 2.2637(15) . ?
Mn3 N30 2.274(2) . ?
Mn3 O32 2.3196(15) . ?
Mn3 Cl3 2.4083(6) . ?
Mn4 O14 2.1645(15) 2_665 ?
Mn4 O14 2.1645(15) . ?
Mn4 O22 2.2121(14) 2_665 ?
Mn4 O22 2.2121(14) . ?
Mn4 O32 2.2528(15) 2_665 ?
Mn4 O32 2.2528(15) . ?
Mn4 Mn1 3.2296(3) 2_665 ?
N10 C11 1.493(3) . ?
N10 C13 1.496(3) . ?
N10 C15 1.503(3) . ?
C11 C12 1.512(3) . ?
O12 C12 1.430(3) . ?
O12 Mn3 2.1405(16) 2_665 ?
C13 C14 1.530(3) . ?
O14 C14 1.431(3) . ?
C15 C16 1.533(4) . ?
C16 C17 1.521(4) . ?
C17 C18' 1.257(10) . ?
C17 C18 1.267(7) . ?
C18 C18' 1.890(12) . ?
N20 C21 1.479(3) . ?
N20 C23 1.488(3) . ?
N20 C25 1.491(3) . ?
C21 C22 1.519(3) . ?
O22 C22 1.438(3) . ?
C23 C24 1.515(3) . ?
O24 C24 1.430(3) . ?
C25 C26 1.517(4) . ?
C26 C27 1.528(4) . ?
C27 C28 1.519(4) . ?
N30 C31 1.481(3) . ?
N30 C33 1.485(3) . ?
N30 C35 1.488(3) . ?
C31 C32 1.512(3) . ?
O32 C32 1.430(3) . ?
O32 Mn1 1.9935(16) 2_665 ?
C33 C34 1.528(4) . ?
O34 C34 1.419(3) . ?
C35 C36 1.526(4) . ?
C36 C37 1.507(4) . ?
C37 C38 1.530(5) . ?
C100 Cl14 1.625(4) . ?
C100 Cl13 1.629(4) . ?
C100 Cl11 1.723(5) . ?
C100 Cl16 1.735(5) . ?
C100 Cl12 1.750(5) . ?
C100 Cl15 1.796(5) . ?
Cl11 Cl15 1.598(7) . ?
Cl11 Cl14 1.722(7) . ?
Cl12 Cl14 1.240(7) . ?
Cl12 Cl16 2.051(9) . ?
Cl13 Cl16 1.334(8) . ?
Cl13 Cl15 1.759(7) . ?
